data_4510857
loop_
_publ_author_name
'Fischer, Conrad'
'Bombicz, Petra'
'Seichter, Wilhelm'
'Katzsch, Felix'
'Weber, Edwin'

_publ_section_title
;
 Bridge-Disubstituted Calix[4]arenes in the Rare 1,2-Alternate
 Conformation: Control of the Inclusion Behavior Depending on the Bridge
 Substituents
;
_journal_issue 5
_journal_name_full 'Crystal Growth &amp; Design'
_journal_page_first 2445
_journal_paper_doi 10.1021/cg3000735
_journal_volume 12
_journal_year 2012
_chemical_formula_moiety 'C50 H66 O6, 2(C2 H4 O2), 2(H2 O)'
_chemical_formula_sum 'C54 H78 O12'
_chemical_formula_weight 919.16
_chemical_name_systematic
; 
 ? 
;
_space_group_IT_number 7
_symmetry_cell_setting monoclinic
_symmetry_space_group_name_Hall 'P -2yc'
_symmetry_space_group_name_H-M 'P 1 c 1'
_atom_sites_solution_hydrogens geom
_atom_sites_solution_primary direct
_atom_sites_solution_secondary difmap
_audit_creation_method SHELXL-97
_cell_angle_alpha 90.00
_cell_angle_beta 110.679(3)
_cell_angle_gamma 90.00
_cell_formula_units_Z 2
_cell_length_a 15.3033(14)
_cell_length_b 16.0086(12)
_cell_length_c 11.7349(11)
_cell_measurement_reflns_used 4905
_cell_measurement_temperature 153(2)
_cell_measurement_theta_max 25.87
_cell_measurement_theta_min 2.85
_cell_volume 2689.6(4)
_computing_cell_refinement 'SAINT-NT (Sheldrick, 2008)'
_computing_data_collection 'Kappa APEX 2 (Bruker-AXS)'
_computing_data_reduction SAINT
_computing_molecular_graphics 'ORTEP-3 (Farrugia)'
_computing_publication_material SHELXTL
_computing_structure_refinement 'SHELXL-97 (Sheldrick, 1997)'
_computing_structure_solution 'SHELXS-97 (Sheldrick, 1990)'
_diffrn_ambient_temperature 153(2)
_diffrn_measured_fraction_theta_full 0.998
_diffrn_measured_fraction_theta_max 0.998
_diffrn_measurement_device_type 'CCD area detector'
_diffrn_measurement_method 'phi and omega scans'
_diffrn_radiation_monochromator graphite
_diffrn_radiation_source 'fine-focus sealed tube'
_diffrn_radiation_type MoK\a
_diffrn_radiation_wavelength 0.71073
_diffrn_reflns_av_R_equivalents 0.0377
_diffrn_reflns_av_sigmaI/netI 0.0423
_diffrn_reflns_limit_h_max 19
_diffrn_reflns_limit_h_min -19
_diffrn_reflns_limit_k_max 18
_diffrn_reflns_limit_k_min -20
_diffrn_reflns_limit_l_max 14
_diffrn_reflns_limit_l_min -15
_diffrn_reflns_number 22887
_diffrn_reflns_theta_full 27.10
_diffrn_reflns_theta_max 27.10
_diffrn_reflns_theta_min 1.42
_diffrn_standards_decay_% <1%
_exptl_absorpt_coefficient_mu 0.079
_exptl_absorpt_correction_T_max 0.9860
_exptl_absorpt_correction_T_min 0.9369
_exptl_absorpt_correction_type multi-scan
_exptl_absorpt_process_details 'SADABS (Sheldrick, 2004)'
_exptl_crystal_colour colourless
_exptl_crystal_density_diffrn 1.135
_exptl_crystal_density_method 'not measured'
_exptl_crystal_description irregular
_exptl_crystal_F_000 996
_exptl_crystal_size_max 0.43
_exptl_crystal_size_mid 0.20
_exptl_crystal_size_min 0.18
_refine_diff_density_max 0.447
_refine_diff_density_min -0.415
_refine_diff_density_rms 0.110
_refine_ls_abs_structure_details 'Flack H D (1983), Acta Cryst. A39, 876-881'
_refine_ls_extinction_method none
_refine_ls_goodness_of_fit_ref 1.032
_refine_ls_hydrogen_treatment constr
_refine_ls_matrix_type full
_refine_ls_number_parameters 648
_refine_ls_number_reflns 5933
_refine_ls_number_restraints 6
_refine_ls_restrained_S_all 1.037
_refine_ls_R_factor_all 0.1057
_refine_ls_R_factor_gt 0.0669
_refine_ls_shift/su_max 0.000
_refine_ls_shift/su_mean 0.000
_refine_ls_structure_factor_coef Fsqd
_refine_ls_weighting_details 'calc w=1/[\s^2^(Fo^2^)+(0.1467P)^2^+0.0530P] where P=(Fo^2^+2Fc^2^)/3'
_refine_ls_weighting_scheme calc
_refine_ls_wR_factor_gt 0.1883
_refine_ls_wR_factor_ref 0.2152
_reflns_number_gt 4030
_reflns_number_total 5933
_reflns_threshold_expression >2sigma(I)
_cod_data_source_file 5aNEW.cif
_cod_data_source_block guish21pc
_cod_depositor_comments
;
The following automatic conversions were performed:

'_exptl_absorpt_correction_type' value 'multi scan' changed to
'multi-scan' according to
/usr/data/users/saulius/automatic-downloads/retrospective/ACS/lib/dictionaries/cif_core.dic
dictionary named 'cif_core.dic' version 2.4.2 from 2011-04-26.

Automatic conversion script
Id: cif_fix_values 2281 2013-09-26 08:29:07Z andrius 
;
_cod_original_sg_symbol_H-M 'P c'
_cod_database_code 4510857

loop_
_symmetry_equiv_pos_as_xyz
'x, y, z'
'x, -y, z+1/2'

loop_
_atom_site_label
_atom_site_type_symbol
_atom_site_fract_x
_atom_site_fract_y
_atom_site_fract_z
_atom_site_U_iso_or_equiv
_atom_site_adp_type
_atom_site_occupancy
_atom_site_symmetry_multiplicity
_atom_site_calc_flag
_atom_site_refinement_flags
_atom_site_disorder_assembly
_atom_site_disorder_group
O1 O 0.6628(2) 0.3436(2) 0.1757(3) 0.0321(8) Uani 1 1 d . . .
O2 O 0.6724(2) 0.14419(19) 0.2132(3) 0.0335(8) Uani 1 1 d . . .
O3 O 0.5736(2) 0.1574(2) 0.4662(3) 0.0358(8) Uani 1 1 d . . .
O4 O 0.5645(2) 0.3619(2) 0.4268(3) 0.0342(8) Uani 1 1 d . . .
O5 O 0.5008(4) 0.2883(3) -0.1769(4) 0.0691(13) Uani 1 1 d . . .
H5 H 0.4671 0.2865 -0.2510 0.104 Uiso 1 1 calc R . .
O6 O 0.4488(4) 0.1614(2) -0.1754(4) 0.0826(16) Uani 1 1 d . . .
C1 C 0.5691(3) 0.3625(3) 0.1419(4) 0.0256(10) Uani 1 1 d . . .
C2 C 0.5403(3) 0.4315(3) 0.1928(4) 0.0292(10) Uani 1 1 d . . .
C3 C 0.4457(4) 0.4482(3) 0.1556(5) 0.0330(11) Uani 1 1 d . . .
H3 H 0.4259 0.4958 0.1884 0.040 Uiso 1 1 calc R . .
C4 C 0.3789(3) 0.3994(3) 0.0737(5) 0.0296(10) Uani 1 1 d . . .
C5 C 0.4088(3) 0.3297(3) 0.0266(4) 0.0315(10) Uani 1 1 d . . .
H5A H 0.3639 0.2952 -0.0307 0.038 Uiso 1 1 calc R . .
C6 C 0.5037(3) 0.3096(3) 0.0619(4) 0.0266(10) Uani 1 1 d . . .
C7 C 0.5331(3) 0.2273(3) 0.0172(4) 0.0297(10) Uani 1 1 d . . .
H7 H 0.6024 0.2286 0.0389 0.036 Uiso 1 1 calc R . .
C8 C 0.5811(3) 0.1176(3) 0.1828(5) 0.0296(10) Uani 1 1 d . . .
C9 C 0.5102(3) 0.1552(3) 0.0830(4) 0.0290(10) Uani 1 1 d . . .
C10 C 0.4185(3) 0.1261(3) 0.0565(5) 0.0339(11) Uani 1 1 d . . .
H10 H 0.3704 0.1485 -0.0123 0.041 Uiso 1 1 calc R . .
C11 C 0.3953(3) 0.0667(3) 0.1254(5) 0.0320(11) Uani 1 1 d . . .
C12 C 0.4669(4) 0.0318(3) 0.2238(5) 0.0340(11) Uani 1 1 d . . .
H12 H 0.4520 -0.0099 0.2716 0.041 Uiso 1 1 calc R . .
C13 C 0.5588(3) 0.0564(3) 0.2533(5) 0.0308(11) Uani 1 1 d . . .
C14 C 0.6334(4) 0.0150(3) 0.3625(5) 0.0395(12) Uani 1 1 d . . .
H14A H 0.6014 -0.0196 0.4058 0.047 Uiso 1 1 calc R . .
H14B H 0.6707 -0.0232 0.3313 0.047 Uiso 1 1 calc R . .
C15 C 0.6692(3) 0.1423(3) 0.5034(5) 0.0308(11) Uani 1 1 d . . .
C16 C 0.7001(3) 0.0737(3) 0.4542(5) 0.0349(11) Uani 1 1 d . . .
C17 C 0.7959(3) 0.0576(3) 0.4943(5) 0.0357(12) Uani 1 1 d . . .
H17 H 0.8175 0.0112 0.4613 0.043 Uiso 1 1 calc R . .
C18 C 0.8610(4) 0.1074(3) 0.5814(5) 0.0410(12) Uani 1 1 d . . .
C19 C 0.8265(4) 0.1759(4) 0.6249(5) 0.0440(13) Uani 1 1 d . . .
H19 H 0.8696 0.2108 0.6838 0.053 Uiso 1 1 calc R . .
C20 C 0.7316(4) 0.1959(3) 0.5863(5) 0.0370(12) Uani 1 1 d . . .
C21 C 0.6978(4) 0.2760(3) 0.6286(5) 0.0430(13) Uani 1 1 d . . .
H21 H 0.6282 0.2732 0.6013 0.052 Uiso 1 1 calc R . .
C22 C 0.6572(3) 0.3867(3) 0.4629(5) 0.0322(11) Uani 1 1 d . . .
C23 C 0.7232(4) 0.3507(3) 0.5627(5) 0.0341(11) Uani 1 1 d . . .
C24 C 0.8152(4) 0.3787(4) 0.5981(5) 0.0436(13) Uani 1 1 d . . .
H24 H 0.8609 0.3552 0.6683 0.052 Uiso 1 1 calc R . .
C25 C 0.8421(4) 0.4416(3) 0.5318(5) 0.0418(13) Uani 1 1 d . A .
C26 C 0.7747(4) 0.4722(3) 0.4299(5) 0.0401(13) Uani 1 1 d . . .
H26 H 0.7923 0.5122 0.3821 0.048 Uiso 1 1 calc R . .
C27 C 0.6811(4) 0.4479(3) 0.3921(5) 0.0362(12) Uani 1 1 d . . .
C28 C 0.6115(4) 0.4869(3) 0.2817(5) 0.0397(12) Uani 1 1 d . . .
H28A H 0.6465 0.5160 0.2368 0.048 Uiso 1 1 calc R . .
H28B H 0.5773 0.5302 0.3095 0.048 Uiso 1 1 calc R . .
C29 C 0.2731(4) 0.4213(3) 0.0356(5) 0.0379(12) Uani 1 1 d . . .
C30 C 0.2495(6) 0.4294(9) 0.1502(9) 0.118(4) Uani 1 1 d . . .
H30A H 0.1817 0.4352 0.1280 0.177 Uiso 1 1 calc R . .
H30B H 0.2806 0.4789 0.1958 0.177 Uiso 1 1 calc R . .
H30C H 0.2709 0.3796 0.2008 0.177 Uiso 1 1 calc R . .
C31 C 0.2101(5) 0.3568(5) -0.0455(12) 0.119(4) Uani 1 1 d . . .
H31A H 0.2313 0.3010 -0.0136 0.178 Uiso 1 1 calc R . .
H31B H 0.2118 0.3620 -0.1279 0.178 Uiso 1 1 calc R . .
H31C H 0.1461 0.3655 -0.0479 0.178 Uiso 1 1 calc R . .
C32 C 0.2554(5) 0.5032(4) -0.0287(8) 0.074(2) Uani 1 1 d . . .
H32A H 0.1892 0.5177 -0.0518 0.111 Uiso 1 1 calc R . .
H32B H 0.2719 0.4995 -0.1020 0.111 Uiso 1 1 calc R . .
H32C H 0.2936 0.5464 0.0255 0.111 Uiso 1 1 calc R . .
C33 C 0.7058(4) 0.3831(4) 0.0998(6) 0.0506(15) Uani 1 1 d . . .
H33A H 0.6690 0.3717 0.0142 0.076 Uiso 1 1 calc R . .
H33B H 0.7691 0.3612 0.1191 0.076 Uiso 1 1 calc R . .
H33C H 0.7086 0.4435 0.1141 0.076 Uiso 1 1 calc R . .
C34 C 0.2938(3) 0.0378(3) 0.0967(5) 0.0370(11) Uani 1 1 d . . .
C35 C 0.2682(5) 0.0476(5) 0.2092(7) 0.071(2) Uani 1 1 d . . .
H35A H 0.2031 0.0304 0.1907 0.107 Uiso 1 1 calc R . .
H35B H 0.2755 0.1061 0.2352 0.107 Uiso 1 1 calc R . .
H35C H 0.3093 0.0125 0.2747 0.107 Uiso 1 1 calc R . .
C36 C 0.2846(4) -0.0529(3) 0.0575(7) 0.0526(15) Uani 1 1 d . . .
H36A H 0.2199 -0.0711 0.0381 0.079 Uiso 1 1 calc R . .
H36B H 0.3260 -0.0873 0.1237 0.079 Uiso 1 1 calc R . .
H36C H 0.3022 -0.0589 -0.0147 0.079 Uiso 1 1 calc R . .
C37 C 0.2233(4) 0.0886(4) -0.0072(7) 0.0613(18) Uani 1 1 d . . .
H37A H 0.2427 0.0884 -0.0783 0.092 Uiso 1 1 calc R . .
H37B H 0.2213 0.1462 0.0199 0.092 Uiso 1 1 calc R . .
H37C H 0.1612 0.0634 -0.0291 0.092 Uiso 1 1 calc R . .
C38 C 0.7252(4) 0.0945(4) 0.1606(7) 0.0600(18) Uani 1 1 d . . .
H38A H 0.7113 0.0354 0.1673 0.090 Uiso 1 1 calc R . .
H38B H 0.7920 0.1046 0.2037 0.090 Uiso 1 1 calc R . .
H38C H 0.7088 0.1094 0.0745 0.090 Uiso 1 1 calc R . .
C39 C 0.9638(4) 0.0850(4) 0.6246(6) 0.0525(16) Uani 1 1 d . . .
C40 C 1.0260(5) 0.1593(6) 0.6937(14) 0.130(5) Uani 1 1 d . . .
H40A H 1.0125 0.1717 0.7675 0.195 Uiso 1 1 calc R . .
H40B H 1.0127 0.2086 0.6409 0.195 Uiso 1 1 calc R . .
H40C H 1.0920 0.1441 0.7160 0.195 Uiso 1 1 calc R . .
C41 C 0.9820(5) 0.0106(6) 0.7038(11) 0.111(4) Uani 1 1 d . . .
H41A H 0.9718 0.0245 0.7795 0.167 Uiso 1 1 calc R . .
H41B H 1.0468 -0.0075 0.7228 0.167 Uiso 1 1 calc R . .
H41C H 0.9396 -0.0345 0.6617 0.167 Uiso 1 1 calc R . .
C42 C 0.9933(6) 0.0703(12) 0.5156(10) 0.166(8) Uani 1 1 d . . .
H42A H 1.0587 0.0524 0.5438 0.249 Uiso 1 1 calc R . .
H42B H 0.9863 0.1222 0.4689 0.249 Uiso 1 1 calc R . .
H42C H 0.9539 0.0267 0.4637 0.249 Uiso 1 1 calc R . .
C43 C 0.5303(4) 0.1126(4) 0.5380(7) 0.0557(16) Uani 1 1 d . . .
H43A H 0.5502 0.0540 0.5452 0.084 Uiso 1 1 calc R . .
H43B H 0.4622 0.1155 0.4986 0.084 Uiso 1 1 calc R . .
H43C H 0.5488 0.1376 0.6194 0.084 Uiso 1 1 calc R . .
C44 C 0.9433(4) 0.4703(4) 0.5670(5) 0.0559(16) Uani 1 1 d D . .
C45 C 0.9513(11) 0.5592(7) 0.608(2) 0.075(6) Uani 0.476(16) 1 d PD A 1
H45A H 1.0148 0.5794 0.6231 0.113 Uiso 0.476(16) 1 calc PR A 1
H45B H 0.9376 0.5631 0.6836 0.113 Uiso 0.476(16) 1 calc PR A 1
H45C H 0.9066 0.5935 0.5450 0.113 Uiso 0.476(16) 1 calc PR A 1
C46 C 1.0082(9) 0.4151(10) 0.6715(16) 0.089(7) Uani 0.476(16) 1 d PD A 1
H46A H 1.0730 0.4221 0.6765 0.133 Uiso 0.476(16) 1 calc PR A 1
H46B H 0.9900 0.3563 0.6551 0.133 Uiso 0.476(16) 1 calc PR A 1
H46C H 1.0024 0.4319 0.7488 0.133 Uiso 0.476(16) 1 calc PR A 1
C47 C 0.9706(12) 0.454(2) 0.4543(16) 0.129(13) Uani 0.476(16) 1 d PD A 1
H47A H 0.9211 0.4746 0.3812 0.194 Uiso 0.476(16) 1 calc PR A 1
H47B H 0.9788 0.3938 0.4462 0.194 Uiso 0.476(16) 1 calc PR A 1
H47C H 1.0292 0.4829 0.4640 0.194 Uiso 0.476(16) 1 calc PR A 1
C45C C 1.0033(9) 0.4077(8) 0.535(2) 0.082(6) Uani 0.524(16) 1 d PD A 2
H45D H 1.0638 0.4330 0.5449 0.123 Uiso 0.524(16) 1 calc PR A 2
H45E H 0.9726 0.3898 0.4505 0.123 Uiso 0.524(16) 1 calc PR A 2
H45F H 1.0128 0.3592 0.5892 0.123 Uiso 0.524(16) 1 calc PR A 2
C46C C 0.9518(8) 0.5539(9) 0.4995(18) 0.091(7) Uani 0.524(16) 1 d PD A 2
H46D H 0.9136 0.5975 0.5175 0.136 Uiso 0.524(16) 1 calc PR A 2
H46E H 0.9298 0.5441 0.4114 0.136 Uiso 0.524(16) 1 calc PR A 2
H46F H 1.0172 0.5719 0.5277 0.136 Uiso 0.524(16) 1 calc PR A 2
C47C C 0.9765(10) 0.5048(11) 0.6968(10) 0.082(5) Uani 0.524(16) 1 d PD A 2
H47D H 1.0410 0.5246 0.7192 0.124 Uiso 0.524(16) 1 calc PR A 2
H47E H 0.9736 0.4607 0.7532 0.124 Uiso 0.524(16) 1 calc PR A 2
H47F H 0.9362 0.5514 0.7011 0.124 Uiso 0.524(16) 1 calc PR A 2
C48 C 0.5097(4) 0.4148(3) 0.4734(6) 0.0446(13) Uani 1 1 d . . .
H48A H 0.5308 0.4090 0.5622 0.067 Uiso 1 1 calc R . .
H48B H 0.4438 0.3986 0.4376 0.067 Uiso 1 1 calc R . .
H48C H 0.5168 0.4730 0.4523 0.067 Uiso 1 1 calc R . .
C49 C 0.4884(4) 0.2203(3) -0.1224(5) 0.0407(12) Uani 1 1 d . . .
C50 C 0.7354(6) 0.2822(4) 0.7670(6) 0.0651(18) Uani 1 1 d . . .
H50A H 0.7231 0.2298 0.8019 0.098 Uiso 1 1 calc R . .
H50B H 0.7045 0.3284 0.7925 0.098 Uiso 1 1 calc R . .
H50C H 0.8029 0.2924 0.7958 0.098 Uiso 1 1 calc R . .
O1H O 0.2906(3) 0.2558(3) 0.4065(5) 0.0649(13) Uani 1 1 d . . .
H1H H 0.3354 0.2499 0.3816 0.097 Uiso 1 1 calc R . .
O2H O 0.4056(5) 0.2804(3) 0.5821(5) 0.0802(16) Uani 1 1 d . . .
C1H C 0.3235(8) 0.2702(4) 0.5258(8) 0.067(2) Uani 1 1 d . . .
C2H C 0.2466(10) 0.2734(5) 0.5775(12) 0.121(5) Uani 1 1 d . . .
H2H1 H 0.2696 0.2513 0.6608 0.181 Uiso 1 1 calc R . .
H2H2 H 0.1938 0.2396 0.5270 0.181 Uiso 1 1 calc R . .
H2H3 H 0.2264 0.3314 0.5785 0.181 Uiso 1 1 calc R . .
O1G O 0.9724(5) 0.2460(4) 0.2887(9) 0.114(2) Uani 1 1 d . . .
O2G O 0.8901(7) 0.2297(5) 0.1029(8) 0.121(3) Uani 1 1 d . . .
C1G C 0.9659(8) 0.2341(5) 0.1824(14) 0.092(3) Uani 1 1 d . . .
C2G C 1.0569(9) 0.2240(7) 0.1632(18) 0.156(6) Uani 1 1 d . . .
H2G1 H 1.0998 0.1911 0.2301 0.234 Uiso 1 1 calc R . .
H2G2 H 1.0841 0.2791 0.1610 0.234 Uiso 1 1 calc R . .
H2G3 H 1.0464 0.1951 0.0859 0.234 Uiso 1 1 calc R . .
O1W O 0.8200(3) 0.2593(2) 0.3498(4) 0.0490(10) Uani 1 1 d . . .
H1WA H 0.7909 0.2137 0.3258 0.059 Uiso 1 1 calc R . .
H1WB H 0.7861 0.2986 0.3090 0.059 Uiso 1 1 calc R . .
H1WC H 0.8705 0.2580 0.3343 0.059 Uiso 1 1 calc R . .
O2W O 0.4168(3) 0.2459(2) 0.3047(3) 0.0376(8) Uani 1 1 d . . .
H2WA H 0.4472 0.2913 0.3270 0.045 Uiso 1 1 calc R . .
H2WB H 0.4516 0.2063 0.3440 0.045 Uiso 1 1 calc R . .

loop_
_atom_site_aniso_label
_atom_site_aniso_U_11
_atom_site_aniso_U_22
_atom_site_aniso_U_33
_atom_site_aniso_U_23
_atom_site_aniso_U_13
_atom_site_aniso_U_12
O1 0.0219(17) 0.0333(16) 0.040(2) 0.0063(14) 0.0099(16) 0.0017(13)
O2 0.0201(17) 0.0290(16) 0.046(2) -0.0072(14) 0.0053(16) -0.0011(13)
O3 0.0280(18) 0.0297(15) 0.049(2) 0.0091(15) 0.0121(17) 0.0014(14)
O4 0.0292(19) 0.0343(17) 0.038(2) -0.0091(15) 0.0104(16) -0.0076(14)
O5 0.108(4) 0.061(2) 0.043(2) -0.0017(19) 0.032(2) -0.028(2)
O6 0.155(5) 0.038(2) 0.041(2) -0.0092(18) 0.018(3) -0.021(3)
C1 0.022(2) 0.025(2) 0.029(2) 0.0067(18) 0.008(2) 0.0011(18)
C2 0.029(3) 0.027(2) 0.034(3) 0.0010(19) 0.014(2) -0.0005(19)
C3 0.038(3) 0.0211(19) 0.044(3) 0.000(2) 0.020(3) 0.0027(19)
C4 0.018(2) 0.033(2) 0.038(3) 0.004(2) 0.011(2) 0.0042(19)
C5 0.025(3) 0.031(2) 0.036(3) -0.001(2) 0.008(2) 0.000(2)
C6 0.026(2) 0.028(2) 0.028(2) -0.0005(19) 0.013(2) 0.0037(18)
C7 0.024(2) 0.033(2) 0.033(3) -0.006(2) 0.011(2) 0.0017(18)
C8 0.026(3) 0.023(2) 0.039(3) -0.007(2) 0.011(2) -0.0011(18)
C9 0.025(3) 0.029(2) 0.035(3) -0.0083(19) 0.014(2) 0.0005(19)
C10 0.023(2) 0.038(2) 0.035(3) -0.007(2) 0.002(2) 0.005(2)
C11 0.020(2) 0.031(2) 0.047(3) -0.012(2) 0.015(2) -0.0055(18)
C12 0.033(3) 0.027(2) 0.038(3) -0.004(2) 0.009(2) -0.003(2)
C13 0.022(2) 0.023(2) 0.042(3) -0.004(2) 0.005(2) 0.0008(18)
C14 0.029(3) 0.029(2) 0.052(3) 0.007(2) 0.003(2) 0.009(2)
C15 0.022(2) 0.030(2) 0.039(3) 0.010(2) 0.010(2) 0.0039(18)
C16 0.031(3) 0.028(2) 0.039(3) 0.013(2) 0.004(2) 0.005(2)
C17 0.026(3) 0.038(3) 0.041(3) 0.011(2) 0.008(2) 0.008(2)
C18 0.033(3) 0.044(3) 0.040(3) 0.007(2) 0.005(2) 0.005(2)
C19 0.030(3) 0.049(3) 0.041(3) -0.003(3) -0.002(2) 0.005(2)
C20 0.034(3) 0.042(3) 0.033(3) 0.002(2) 0.009(2) 0.005(2)
C21 0.044(3) 0.041(3) 0.042(3) -0.005(2) 0.012(3) 0.002(2)
C22 0.023(2) 0.032(2) 0.040(3) -0.014(2) 0.009(2) -0.0031(19)
C23 0.034(3) 0.033(2) 0.033(3) -0.007(2) 0.010(2) 0.000(2)
C24 0.035(3) 0.053(3) 0.038(3) -0.009(3) 0.006(3) -0.002(3)
C25 0.033(3) 0.047(3) 0.043(3) -0.016(2) 0.011(3) 0.001(2)
C26 0.032(3) 0.038(3) 0.052(4) -0.015(2) 0.017(3) -0.007(2)
C27 0.038(3) 0.028(2) 0.044(3) -0.013(2) 0.016(3) -0.006(2)
C28 0.039(3) 0.024(2) 0.053(3) -0.009(2) 0.012(3) -0.006(2)
C29 0.024(3) 0.042(3) 0.050(3) 0.010(2) 0.016(2) 0.003(2)
C30 0.043(4) 0.240(14) 0.084(6) 0.051(7) 0.039(4) 0.046(6)
C31 0.022(3) 0.068(5) 0.232(12) -0.064(6) 0.003(5) 0.003(3)
C32 0.043(4) 0.062(4) 0.110(6) 0.043(4) 0.018(4) 0.017(3)
C33 0.032(3) 0.046(3) 0.083(5) 0.021(3) 0.032(3) 0.004(2)
C34 0.026(3) 0.039(2) 0.046(3) -0.006(2) 0.013(2) -0.004(2)
C35 0.056(4) 0.089(5) 0.086(5) -0.031(4) 0.046(4) -0.024(4)
C36 0.040(3) 0.042(3) 0.075(4) -0.013(3) 0.019(3) -0.008(2)
C37 0.028(3) 0.061(4) 0.087(5) 0.005(3) 0.010(3) 0.002(3)
C38 0.029(3) 0.057(3) 0.099(5) -0.026(3) 0.029(3) -0.001(2)
C39 0.031(3) 0.056(3) 0.058(4) 0.002(3) 0.001(3) 0.019(3)
C40 0.026(4) 0.091(6) 0.228(14) -0.015(7) -0.011(6) 0.014(4)
C41 0.033(4) 0.105(7) 0.169(10) 0.076(7) 0.003(5) 0.018(4)
C42 0.043(5) 0.37(2) 0.090(7) 0.007(10) 0.031(5) 0.045(8)
C43 0.039(3) 0.055(3) 0.080(5) 0.020(3) 0.030(3) 0.005(3)
C44 0.031(3) 0.070(4) 0.065(4) -0.014(3) 0.016(3) -0.009(3)
C45 0.040(8) 0.077(11) 0.098(15) -0.020(10) 0.012(9) -0.026(7)
C46 0.027(7) 0.073(10) 0.15(2) 0.008(11) 0.015(10) -0.012(7)
C47 0.020(8) 0.27(4) 0.098(16) -0.06(2) 0.021(10) -0.033(14)
C45C 0.026(7) 0.076(9) 0.150(19) -0.044(10) 0.039(10) -0.010(6)
C46C 0.030(6) 0.082(10) 0.147(18) 0.015(11) 0.014(8) -0.026(6)
C47C 0.054(8) 0.093(11) 0.075(10) -0.018(8) -0.009(7) -0.029(7)
C48 0.036(3) 0.041(3) 0.057(3) -0.010(2) 0.017(3) -0.004(2)
C49 0.052(3) 0.037(3) 0.039(3) -0.003(2) 0.024(3) 0.001(2)
C50 0.082(5) 0.056(4) 0.052(4) -0.006(3) 0.017(4) 0.011(3)
O1H 0.068(3) 0.065(3) 0.080(3) 0.007(2) 0.048(3) 0.009(2)
O2H 0.142(5) 0.062(3) 0.048(3) 0.007(2) 0.048(3) 0.000(3)
C1H 0.120(7) 0.033(3) 0.077(5) 0.013(3) 0.070(5) 0.007(4)
C2H 0.201(11) 0.060(4) 0.182(10) 0.033(5) 0.167(10) 0.038(5)
O1G 0.097(5) 0.115(5) 0.148(7) -0.005(5) 0.067(5) 0.009(3)
O2G 0.124(7) 0.148(7) 0.109(5) -0.009(5) 0.061(5) -0.006(5)
C1G 0.089(7) 0.065(5) 0.132(9) 0.000(5) 0.051(7) 0.002(4)
C2G 0.129(9) 0.102(7) 0.303(19) 0.032(9) 0.159(12) 0.023(6)
O1W 0.037(2) 0.054(2) 0.056(2) 0.0008(19) 0.015(2) 0.0094(17)
O2W 0.037(2) 0.0346(17) 0.0375(19) -0.0019(15) 0.0085(17) 0.0024(14)

loop_
_atom_type_symbol
_atom_type_description
_atom_type_scat_dispersion_real
_atom_type_scat_dispersion_imag
_atom_type_scat_source
C C 0.0033 0.0000 'International Tables Vol C Tables 4.2.6.8 and 6.1.1.4'
H H 0.0000 0.0000 'International Tables Vol C Tables 4.2.6.8 and 6.1.1.4'
O O 0.0106 0.0000 'International Tables Vol C Tables 4.2.6.8 and 6.1.1.4'

loop_
_geom_angle_atom_site_label_1
_geom_angle_atom_site_label_2
_geom_angle_atom_site_label_3
_geom_angle
C22 O4 C48 112.9(4)
C15 O3 C43 112.4(4)
C8 O2 C38 113.2(4)
C1 O1 C33 112.6(4)
C49 O5 H5 109.5
C23 C22 O4 120.3(4)
C23 C22 C27 121.8(4)
O4 C22 C27 117.9(5)
C26 C27 C22 117.1(5)
C26 C27 C28 119.8(5)
C22 C27 C28 123.1(5)
C25 C26 C27 123.4(5)
C25 C26 H26 118.3
C27 C26 H26 118.3
C26 C25 C24 117.3(5)
C26 C25 C44 120.7(5)
C24 C25 C44 121.9(5)
C23 C24 C25 121.5(5)
C23 C24 H24 119.2
C25 C24 H24 119.2
C22 C23 C24 118.7(5)
C22 C23 C21 120.7(5)
C24 C23 C21 120.4(5)
C50 C21 C20 110.9(5)
C50 C21 C23 114.5(5)
C20 C21 C23 108.3(4)
C50 C21 H21 107.6
C20 C21 H21 107.6
C23 C21 H21 107.6
O3 C15 C20 119.9(4)
O3 C15 C16 118.5(4)
C20 C15 C16 121.6(4)
C15 C20 C19 117.6(5)
C15 C20 C21 121.1(5)
C19 C20 C21 121.2(5)
C18 C19 C20 123.2(5)
C18 C19 H19 118.4
C20 C19 H19 118.4
C19 C18 C17 117.0(5)
C19 C18 C39 123.2(5)
C17 C18 C39 119.8(5)
C16 C17 C18 122.2(5)
C16 C17 H17 118.9
C18 C17 H17 118.9
C17 C16 C15 118.3(5)
C17 C16 C14 119.2(5)
C15 C16 C14 122.5(4)
C16 C14 C13 116.1(4)
C16 C14 H14A 108.3
C13 C14 H14A 108.2
C16 C14 H14B 108.2
C13 C14 H14B 108.2
H14A C14 H14B 107.4
O2 C8 C13 119.9(4)
O2 C8 C9 119.5(4)
C13 C8 C9 120.6(4)
C12 C13 C8 119.3(4)
C12 C13 C14 118.6(4)
C8 C13 C14 122.1(4)
C13 C12 C11 121.7(4)
C13 C12 H12 119.2
C11 C12 H12 119.2
C10 C11 C12 118.2(4)
C10 C11 C34 122.0(5)
C12 C11 C34 119.8(4)
C11 C10 C9 123.0(5)
C11 C10 H10 118.5
C9 C10 H10 118.5
C10 C9 C8 117.1(4)
C10 C9 C7 122.6(4)
C8 C9 C7 120.1(4)
C9 C7 C49 113.3(4)
C9 C7 C6 109.5(3)
C49 C7 C6 110.5(4)
C9 C7 H7 107.8
C49 C7 H7 107.8
C6 C7 H7 107.8
O1 C1 C6 119.2(4)
O1 C1 C2 120.2(4)
C6 C1 C2 120.6(4)
C1 C6 C5 118.9(4)
C1 C6 C7 121.5(4)
C5 C6 C7 119.5(4)
C4 C5 C6 121.3(4)
C4 C5 H5A 119.4
C6 C5 H5A 119.4
C3 C4 C5 117.7(4)
C3 C4 C29 120.9(4)
C5 C4 C29 121.3(4)
C4 C3 C2 123.3(4)
C4 C3 H3 118.4
C2 C3 H3 118.4
C3 C2 C1 118.1(4)
C3 C2 C28 121.7(4)
C1 C2 C28 120.1(4)
C27 C28 C2 118.4(4)
C27 C28 H28A 107.7
C2 C28 H28A 107.7
C27 C28 H28B 107.7
C2 C28 H28B 107.7
H28A C28 H28B 107.1
C45C C44 C45 137.2(9)
C45C C44 C25 112.7(7)
C45 C44 C25 109.4(7)
C45C C44 C47C 118.3(12)
C45 C44 C47C 51.1(10)
C25 C44 C47C 109.1(7)
C45C C44 C47 45.2(12)
C45 C44 C47 115.0(16)
C25 C44 C47 105.8(7)
C47C C44 C47 145.0(10)
C45C C44 C46 62.4(12)
C45 C44 C46 109.3(11)
C25 C44 C46 110.4(7)
C47C C44 C46 61.6(10)
C47 C44 C46 106.8(15)
C45C C44 C46C 106.0(11)
C45 C44 C46C 49.1(10)
C25 C44 C46C 111.9(6)
C47C C44 C46C 97.8(11)
C47 C44 C46C 67.7(15)
C46 C44 C46C 137.2(8)
C44 C45 H45A 109.5
C44 C45 H45B 109.5
C44 C45 H45C 109.5
C44 C46 H46A 109.5
C44 C46 H46B 109.5
C44 C46 H46C 109.5
C44 C47 H47A 109.5
C44 C47 H47B 109.5
C44 C47 H47C 109.5
C44 C45C H45D 109.5
C44 C45C H45E 109.5
H45D C45C H45E 109.5
C44 C45C H45F 109.5
H45D C45C H45F 109.5
H45E C45C H45F 109.5
C44 C46C H46D 109.5
C44 C46C H46E 109.5
H46D C46C H46E 109.5
C44 C46C H46F 109.5
H46D C46C H46F 109.5
H46E C46C H46F 109.5
C44 C47C H47D 109.5
C44 C47C H47E 109.5
H47D C47C H47E 109.5
C44 C47C H47F 109.5
H47D C47C H47F 109.5
H47E C47C H47F 109.5
O4 C48 H48A 109.5
O4 C48 H48B 109.5
H48A C48 H48B 109.5
O4 C48 H48C 109.5
H48A C48 H48C 109.5
H48B C48 H48C 109.5
C41 C39 C18 110.2(6)
C41 C39 C42 111.0(9)
C18 C39 C42 109.7(6)
C41 C39 C40 110.1(8)
C18 C39 C40 111.4(5)
C42 C39 C40 104.3(9)
C39 C40 H40A 109.5
C39 C40 H40B 109.5
H40A C40 H40B 109.5
C39 C40 H40C 109.5
H40A C40 H40C 109.5
H40B C40 H40C 109.5
C39 C41 H41A 109.5
C39 C41 H41B 109.5
H41A C41 H41B 109.5
C39 C41 H41C 109.5
H41A C41 H41C 109.5
H41B C41 H41C 109.5
C39 C42 H42A 109.5
C39 C42 H42B 109.5
H42A C42 H42B 109.5
C39 C42 H42C 109.5
H42A C42 H42C 109.5
H42B C42 H42C 109.5
O3 C43 H43A 109.5
O3 C43 H43B 109.5
H43A C43 H43B 109.5
O3 C43 H43C 109.5
H43A C43 H43C 109.5
H43B C43 H43C 109.5
C35 C34 C36 109.9(5)
C35 C34 C11 109.3(5)
C36 C34 C11 109.4(4)
C35 C34 C37 108.1(5)
C36 C34 C37 107.5(5)
C11 C34 C37 112.6(5)
C34 C35 H35A 109.5
C34 C35 H35B 109.5
H35A C35 H35B 109.5
C34 C35 H35C 109.5
H35A C35 H35C 109.5
H35B C35 H35C 109.5
C34 C36 H36A 109.5
C34 C36 H36B 109.5
H36A C36 H36B 109.5
C34 C36 H36C 109.5
H36A C36 H36C 109.5
H36B C36 H36C 109.5
C34 C37 H37A 109.5
C34 C37 H37B 109.5
H37A C37 H37B 109.5
C34 C37 H37C 109.5
H37A C37 H37C 109.5
H37B C37 H37C 109.5
O2 C38 H38A 109.5
O2 C38 H38B 109.5
H38A C38 H38B 109.5
O2 C38 H38C 109.5
H38A C38 H38C 109.5
H38B C38 H38C 109.5
C32 C29 C31 108.9(7)
C32 C29 C30 108.4(7)
C31 C29 C30 108.7(8)
C32 C29 C4 109.1(4)
C31 C29 C4 113.4(5)
C30 C29 C4 108.3(5)
C29 C30 H30A 109.5
C29 C30 H30B 109.5
H30A C30 H30B 109.5
C29 C30 H30C 109.5
H30A C30 H30C 109.5
H30B C30 H30C 109.5
C29 C31 H31A 109.5
C29 C31 H31B 109.5
H31A C31 H31B 109.5
C29 C31 H31C 109.5
H31A C31 H31C 109.5
H31B C31 H31C 109.5
C29 C32 H32A 109.5
C29 C32 H32B 109.5
H32A C32 H32B 109.5
C29 C32 H32C 109.5
H32A C32 H32C 109.5
H32B C32 H32C 109.5
O1 C33 H33A 109.5
O1 C33 H33B 109.5
H33A C33 H33B 109.5
O1 C33 H33C 109.5
H33A C33 H33C 109.5
H33B C33 H33C 109.5
C21 C50 H50A 109.5
C21 C50 H50B 109.5
H50A C50 H50B 109.5
C21 C50 H50C 109.5
H50A C50 H50C 109.5
H50B C50 H50C 109.5
O6 C49 O5 123.1(5)
O6 C49 C7 125.1(5)
O5 C49 C7 111.8(4)
C1H O1H H1H 109.5
O2H C1H O1H 122.2(6)
O2H C1H C2H 125.9(9)
O1H C1H C2H 111.8(9)
C1H C2H H2H1 109.5
C1H C2H H2H2 109.5
H2H1 C2H H2H2 109.5
C1H C2H H2H3 109.5
H2H1 C2H H2H3 109.5
H2H2 C2H H2H3 109.5
O2G C1G O1G 120.3(10)
O2G C1G C2G 124.7(14)
O1G C1G C2G 115.0(13)
C1G C2G H2G1 109.5
C1G C2G H2G2 109.5
H2G1 C2G H2G2 109.5
C1G C2G H2G3 109.5
H2G1 C2G H2G3 109.5
H2G2 C2G H2G3 109.5
H1WA O1W H1WB 107.8
H1WA O1W H1WC 108.3
H1WB O1W H1WC 108.5
H2WA O2W H2WB 107.4

loop_
_geom_bond_atom_site_label_1
_geom_bond_atom_site_label_2
_geom_bond_distance
O4 C22 1.388(6)
O4 C48 1.430(6)
O3 C15 1.391(6)
O3 C43 1.436(7)
O2 C8 1.381(6)
O2 C38 1.420(6)
O1 C1 1.380(5)
O1 C33 1.427(6)
O5 C49 1.311(6)
O5 H5 0.8400
O6 C49 1.173(7)
C22 C23 1.374(7)
C22 C27 1.414(7)
C27 C26 1.396(7)
C27 C28 1.493(8)
C26 C25 1.365(8)
C26 H26 0.9500
C25 C24 1.420(8)
C25 C44 1.526(8)
C24 C23 1.392(7)
C24 H24 0.9500
C23 C21 1.546(8)
C21 C50 1.523(9)
C21 C20 1.529(7)
C21 H21 1.0000
C15 C20 1.392(7)
C15 C16 1.400(7)
C20 C19 1.398(7)
C19 C18 1.390(8)
C19 H19 0.9500
C18 C17 1.398(8)
C18 C39 1.516(7)
C17 C16 1.396(7)
C17 H17 0.9500
C16 C14 1.518(8)
C14 C13 1.533(7)
C14 H14A 0.9900
C14 H14B 0.9900
C8 C13 1.401(6)
C8 C9 1.419(7)
C13 C12 1.382(7)
C12 C11 1.398(7)
C12 H12 0.9500
C11 C10 1.373(7)
C11 C34 1.540(7)
C10 C9 1.405(6)
C10 H10 0.9500
C9 C7 1.498(7)
C7 C49 1.540(7)
C7 C6 1.542(6)
C7 H7 1.0000
C1 C6 1.392(6)
C1 C2 1.398(6)
C6 C5 1.400(6)
C5 C4 1.392(6)
C5 H5A 0.9500
C4 C3 1.374(7)
C4 C29 1.560(6)
C3 C2 1.383(7)
C3 H3 0.9500
C2 C28 1.503(7)
C28 H28A 0.9900
C28 H28B 0.9900
C44 C45C 1.492(8)
C44 C45 1.495(9)
C44 C47C 1.529(9)
C44 C47 1.544(10)
C44 C46 1.553(9)
C44 C46C 1.584(9)
C45 H45A 0.9800
C45 H45B 0.9800
C45 H45C 0.9800
C46 H46A 0.9800
C46 H46B 0.9800
C46 H46C 0.9800
C47 H47A 0.9800
C47 H47B 0.9800
C47 H47C 0.9800
C45C H45D 0.9800
C45C H45E 0.9800
C45C H45F 0.9800
C46C H46D 0.9800
C46C H46E 0.9800
C46C H46F 0.9800
C47C H47D 0.9800
C47C H47E 0.9800
C47C H47F 0.9800
C48 H48A 0.9800
C48 H48B 0.9800
C48 H48C 0.9800
C39 C41 1.475(10)
C39 C42 1.518(12)
C39 C40 1.559(12)
C40 H40A 0.9800
C40 H40B 0.9800
C40 H40C 0.9800
C41 H41A 0.9800
C41 H41B 0.9800
C41 H41C 0.9800
C42 H42A 0.9800
C42 H42B 0.9800
C42 H42C 0.9800
C43 H43A 0.9800
C43 H43B 0.9800
C43 H43C 0.9800
C34 C35 1.512(8)
C34 C36 1.514(7)
C34 C37 1.543(8)
C35 H35A 0.9800
C35 H35B 0.9800
C35 H35C 0.9800
C36 H36A 0.9800
C36 H36B 0.9800
C36 H36C 0.9800
C37 H37A 0.9800
C37 H37B 0.9800
C37 H37C 0.9800
C38 H38A 0.9800
C38 H38B 0.9800
C38 H38C 0.9800
C29 C32 1.490(8)
C29 C31 1.500(9)
C29 C30 1.516(10)
C30 H30A 0.9800
C30 H30B 0.9800
C30 H30C 0.9800
C31 H31A 0.9800
C31 H31B 0.9800
C31 H31C 0.9800
C32 H32A 0.9800
C32 H32B 0.9800
C32 H32C 0.9800
C33 H33A 0.9800
C33 H33B 0.9800
C33 H33C 0.9800
C50 H50A 0.9800
C50 H50B 0.9800
C50 H50C 0.9800
O1H C1H 1.330(10)
O1H H1H 0.8400
O2H C1H 1.207(10)
C1H C2H 1.502(10)
C2H H2H1 0.9800
C2H H2H2 0.9800
C2H H2H3 0.9800
O2G C1G 1.206(13)
O1G C1G 1.231(14)
C1G C2G 1.496(13)
C2G H2G1 0.9800
C2G H2G2 0.9800
C2G H2G3 0.9800
O1W H1WA 0.8500
O1W H1WB 0.8500
O1W H1WC 0.8500
O2W H2WA 0.8500
O2W H2WB 0.8500

loop_
_geom_torsion_atom_site_label_1
_geom_torsion_atom_site_label_2
_geom_torsion_atom_site_label_3
_geom_torsion_atom_site_label_4
_geom_torsion
C48 O4 C22 C23 95.8(5)
C48 O4 C22 C27 -85.8(5)
C23 C22 C27 C26 -1.8(7)
O4 C22 C27 C26 179.9(4)
C23 C22 C27 C28 178.6(4)
O4 C22 C27 C28 0.3(7)
C22 C27 C26 C25 -1.7(7)
C28 C27 C26 C25 177.9(5)
C27 C26 C25 C24 3.3(8)
C27 C26 C25 C44 179.4(5)
C26 C25 C24 C23 -1.6(8)
C44 C25 C24 C23 -177.6(5)
O4 C22 C23 C24 -178.4(4)
C27 C22 C23 C24 3.3(7)
O4 C22 C23 C21 6.3(7)
C27 C22 C23 C21 -172.0(4)
C25 C24 C23 C22 -1.7(7)
C25 C24 C23 C21 173.7(4)
C22 C23 C21 C50 -135.4(6)
C24 C23 C21 C50 49.4(7)
C22 C23 C21 C20 100.3(5)
C24 C23 C21 C20 -74.9(6)
C43 O3 C15 C20 -93.7(6)
C43 O3 C15 C16 87.3(6)
O3 C15 C20 C19 177.2(4)
C16 C15 C20 C19 -3.9(7)
O3 C15 C20 C21 -5.8(7)
C16 C15 C20 C21 173.1(5)
C50 C21 C20 C15 129.5(6)
C23 C21 C20 C15 -104.0(6)
C50 C21 C20 C19 -53.6(7)
C23 C21 C20 C19 72.8(6)
C15 C20 C19 C18 2.3(8)
C21 C20 C19 C18 -174.6(5)
C20 C19 C18 C17 0.4(8)
C20 C19 C18 C39 -179.1(5)
C19 C18 C17 C16 -1.6(8)
C39 C18 C17 C16 177.8(5)
C18 C17 C16 C15 0.2(7)
C18 C17 C16 C14 -178.0(5)
O3 C15 C16 C17 -178.3(4)
C20 C15 C16 C17 2.7(7)
O3 C15 C16 C14 -0.3(7)
C20 C15 C16 C14 -179.2(5)
C17 C16 C14 C13 -132.5(5)
C15 C16 C14 C13 49.5(7)
C38 O2 C8 C13 87.3(6)
C38 O2 C8 C9 -95.2(5)
O2 C8 C13 C12 178.4(4)
C9 C8 C13 C12 1.0(7)
C9 C8 C13 C14 -179.3(4)
C16 C14 C13 C12 -130.6(5)
C16 C14 C13 C8 49.7(7)
C8 C13 C12 C11 -0.2(7)
C14 C13 C12 C11 -179.9(4)
C13 C12 C11 C10 0.8(7)
C13 C12 C11 C34 -179.5(4)
C12 C11 C10 C9 -2.3(7)
C34 C11 C10 C9 178.0(4)
C11 C10 C9 C8 3.0(7)
C11 C10 C9 C7 -172.2(4)
O2 C8 C9 C10 -179.7(4)
C13 C8 C9 C10 -2.3(6)
O2 C8 C9 C7 -4.4(6)
C13 C8 C9 C7 173.0(4)
C10 C9 C7 C49 -49.1(6)
C8 C9 C7 C49 135.9(4)
C10 C9 C7 C6 74.8(5)
C8 C9 C7 C6 -100.2(5)
C33 O1 C1 C6 92.9(5)
C33 O1 C1 C2 -90.6(5)
O1 C1 C6 C5 -179.1(4)
C2 C1 C6 C5 4.4(6)
O1 C1 C6 C7 4.3(6)
C2 C1 C6 C7 -172.2(4)
C9 C7 C6 C1 103.7(5)
C49 C7 C6 C1 -130.8(4)
C9 C7 C6 C5 -72.9(5)
C49 C7 C6 C5 52.6(6)
C1 C6 C5 C4 -2.6(7)
C7 C6 C5 C4 174.0(4)
C6 C5 C4 C3 0.4(7)
C6 C5 C4 C29 -179.2(4)
C5 C4 C3 C2 0.2(7)
C29 C4 C3 C2 179.8(4)
C4 C3 C2 C1 1.6(7)
C4 C3 C2 C28 179.3(5)
O1 C1 C2 C3 179.7(4)
C6 C1 C2 C3 -3.9(6)
O1 C1 C2 C28 1.9(6)
C6 C1 C2 C28 178.4(4)
C26 C27 C28 C2 137.1(5)
C22 C27 C28 C2 -43.3(7)
C3 C2 C28 C27 127.1(5)
C1 C2 C28 C27 -55.2(7)
C26 C25 C44 C45C -102.1(12)
C24 C25 C44 C45C 73.8(12)
C26 C25 C44 C45 69.9(11)
C24 C25 C44 C45 -114.2(11)
C26 C25 C44 C47C 124.3(9)
C24 C25 C44 C47C -59.8(10)
C26 C25 C44 C47 -54.6(17)
C24 C25 C44 C47 121.3(16)
C26 C25 C44 C46 -169.8(9)
C24 C25 C44 C46 6.1(11)
C26 C25 C44 C46C 17.2(11)
C24 C25 C44 C46C -166.9(10)
C19 C18 C39 C41 106.9(8)
C17 C18 C39 C41 -72.5(9)
C19 C18 C39 C42 -130.6(10)
C17 C18 C39 C42 50.0(10)
C19 C18 C39 C40 -15.6(10)
C17 C18 C39 C40 165.0(8)
C10 C11 C34 C35 -125.8(6)
C12 C11 C34 C35 54.6(6)
C10 C11 C34 C36 113.9(5)
C12 C11 C34 C36 -65.8(6)
C10 C11 C34 C37 -5.6(7)
C12 C11 C34 C37 174.7(5)
C3 C4 C29 C32 63.8(7)
C5 C4 C29 C32 -116.6(6)
C3 C4 C29 C31 -174.7(7)
C5 C4 C29 C31 4.9(9)
C3 C4 C29 C30 -53.9(8)
C5 C4 C29 C30 125.7(7)
C9 C7 C49 O6 -8.1(8)
C6 C7 C49 O6 -131.4(6)
C9 C7 C49 O5 172.8(4)
C6 C7 C49 O5 49.5(6)
